data_4506099
loop_
_publ_author_name
'Zhu, Yan'
'Luo, Feng'
'Song, Yu-mei'
'Feng, Xue-feng'
'Luo, Ming-biao'
'Liao, Zhen-wei'
'Sun, Gong-ming'
'Tian, Xiao-zhao'
'Yuan, Zi-Jun'

_publ_section_title
;
 The First One-Pot Synthesis of Multinuclear 3d-4f Metal--Organic
 Compounds Involving a Polytopic N,O-Donor Ligand Formed in Situ
;
_journal_issue 5
_journal_name_full 'Crystal Growth &amp; Design'
_journal_page_first 2158
_journal_paper_doi 10.1021/cg3002509
_journal_volume 12
_journal_year 2012
_chemical_formula_sum 'C120 H84 Cd4 Dy2 N12 O14'
_chemical_formula_weight 2692.59
_chemical_name_systematic
; 
 ? 
;
_space_group_IT_number 176
_symmetry_cell_setting hexagonal
_symmetry_space_group_name_Hall '-P 6c'
_symmetry_space_group_name_H-M 'P 63/m'
_atom_sites_solution_hydrogens geom
_atom_sites_solution_primary direct
_atom_sites_solution_secondary difmap
_audit_creation_method SHELXL-97
_cell_angle_alpha 90.00
_cell_angle_beta 90.00
_cell_angle_gamma 120.00
_cell_formula_units_Z 1
_cell_length_a 13.4647(2)
_cell_length_b 13.4647(2)
_cell_length_c 18.3963(6)
_cell_measurement_reflns_used 6239
_cell_measurement_temperature 296(2)
_cell_measurement_theta_max 27.43
_cell_measurement_theta_min 3.03
_cell_volume 2888.38(11)
_computing_cell_refinement 'Bruker SMART'
_computing_data_collection 'Bruker SMART'
_computing_data_reduction 'Bruker SAINT'
_computing_molecular_graphics 'Bruker SHELXTL'
_computing_publication_material 'Bruker SHELXTL'
_computing_structure_refinement 'SHELXL-97 (Sheldrick, 1997)'
_computing_structure_solution 'SHELXS-97 (Sheldrick, 1990)'
_diffrn_ambient_temperature 296(2)
_diffrn_measured_fraction_theta_full 0.999
_diffrn_measured_fraction_theta_max 0.999
_diffrn_measurement_device_type 'CCD area detector'
_diffrn_measurement_method 'phi and omega scans'
_diffrn_radiation_monochromator graphite
_diffrn_radiation_source 'fine-focus sealed tube'
_diffrn_radiation_type MoK\a
_diffrn_radiation_wavelength 0.71073
_diffrn_reflns_av_R_equivalents 0.0342
_diffrn_reflns_av_sigmaI/netI 0.0272
_diffrn_reflns_limit_h_max 14
_diffrn_reflns_limit_h_min -15
_diffrn_reflns_limit_k_max 14
_diffrn_reflns_limit_k_min -14
_diffrn_reflns_limit_l_max 14
_diffrn_reflns_limit_l_min -21
_diffrn_reflns_number 14376
_diffrn_reflns_theta_full 24.99
_diffrn_reflns_theta_max 24.99
_diffrn_reflns_theta_min 1.75
_exptl_absorpt_coefficient_mu 2.065
_exptl_absorpt_correction_T_max 0.6829
_exptl_absorpt_correction_T_min 0.6263
_exptl_absorpt_correction_type none
_exptl_crystal_density_diffrn 1.548
_exptl_crystal_density_meas 0
_exptl_crystal_density_method 'not measured'
_exptl_crystal_F_000 1324
_exptl_crystal_size_max 0.25
_exptl_crystal_size_mid 0.25
_exptl_crystal_size_min 0.20
_refine_diff_density_max 2.409
_refine_diff_density_min -2.449
_refine_diff_density_rms 0.282
_refine_ls_extinction_coef 0.008(3)
_refine_ls_extinction_expression Fc^*^=kFc[1+0.001xFc^2^\l^3^/sin(2\q)]^-1/4^
_refine_ls_extinction_method SHELXL
_refine_ls_goodness_of_fit_ref 1.397
_refine_ls_hydrogen_treatment mixed
_refine_ls_matrix_type full
_refine_ls_number_parameters 128
_refine_ls_number_reflns 1755
_refine_ls_number_restraints 0
_refine_ls_restrained_S_all 1.397
_refine_ls_R_factor_all 0.1056
_refine_ls_R_factor_gt 0.0925
_refine_ls_shift/su_max 0.130
_refine_ls_shift/su_mean 0.007
_refine_ls_structure_factor_coef Fsqd
_refine_ls_weighting_details 'calc w=1/[\s^2^(Fo^2^)+(0.2000P)^2^+0.0000P] where P=(Fo^2^+2Fc^2^)/3'
_refine_ls_weighting_scheme calc
_refine_ls_wR_factor_gt 0.3132
_refine_ls_wR_factor_ref 0.3294
_reflns_number_gt 1407
_reflns_number_total 1755
_reflns_threshold_expression >2sigma(I)
_cod_data_source_file cg3002509_si_002.cif
_cod_data_source_block 11
_cod_depositor_comments
;
The following automatic conversions were performed:

'_symmetry_cell_setting' value 'Hexagonal' changed to 'hexagonal'
according to /home/saulius/struct/CIF-dictionaries/cif_core.dic
dictionary named 'cif_core.dic' version 2.4.1 from 2010-06-29.

Automatic conversion script
Id: cif_fix_values 1715 2011-07-08 13:25:40Z adriana 
;
_cod_original_sg_symbol_H-M P6(3)/m
_cod_database_code 4506099

loop_
_symmetry_equiv_pos_as_xyz
'x, y, z'
'-y, x-y, z'
'-x+y, -x, z'
'-x, -y, z+1/2'
'y, -x+y, z+1/2'
'x-y, x, z+1/2'
'-x, -y, -z'
'y, -x+y, -z'
'x-y, x, -z'
'x, y, -z-1/2'
'-y, x-y, -z-1/2'
'-x+y, -x, -z-1/2'

loop_
_atom_site_label
_atom_site_type_symbol
_atom_site_fract_x
_atom_site_fract_y
_atom_site_fract_z
_atom_site_U_iso_or_equiv
_atom_site_adp_type
_atom_site_occupancy
_atom_site_symmetry_multiplicity
_atom_site_calc_flag
_atom_site_refinement_flags
C1 C 0.3285(8) 0.1706(8) 0.3213(6) 0.066(3) Uani 1 1 d .
C2 C 0.4307(7) 0.2326(7) 0.3584(5) 0.0525(19) Uani 1 1 d .
C3 C 0.8517(7) 0.5706(8) 0.4278(4) 0.059(2) Uani 1 1 d .
C4 C 0.2275(10) 0.1615(12) 0.3447(6) 0.076(3) Uani 1 1 d .
H4 H 0.1618 0.1224 0.3165 0.091 Uiso 1 1 calc R
C5 C 0.3299(12) 0.1077(10) 0.2500 0.056(3) Uani 1 2 d S
C6 C 0.9506(8) 0.6826(10) 0.4532(5) 0.081(3) Uani 1 1 d .
C7 C 0.9463(11) 0.5763(14) 0.5595(6) 0.097(4) Uani 1 1 d .
H7 H 0.9776 0.5745 0.6043 0.116 Uiso 1 1 calc R
C8 C 0.8539(11) 0.4768(11) 0.5322(5) 0.088(3) Uani 1 1 d .
H8 H 0.8236 0.4098 0.5595 0.105 Uiso 1 1 calc R
C9 C 0.9882(9) 0.7777(9) 0.4109(6) 0.087(3) Uani 1 1 d .
H9 H 1.0505 0.8468 0.4259 0.104 Uiso 1 1 calc R
C10 C 0.2332(14) -0.0142(11) 0.2500 0.087(4) Uani 1 2 d S
H10A H 0.2603 -0.0635 0.2676 0.130 Uiso 0.50 1 calc PR
H10B H 0.2045 -0.0363 0.2014 0.130 Uiso 0.50 1 calc PR
H10C H 0.1728 -0.0208 0.2810 0.130 Uiso 0.50 1 calc PR
C11 C 0.9922(10) 0.6777(13) 0.5212(7) 0.091(4) Uani 1 1 d .
H11 H 1.0521 0.7440 0.5414 0.109 Uiso 1 1 calc R
Cd1 Cd 0.6667 0.3333 0.41907(11) 0.0883(8) Uani 1 3 d S
O2 O 0.8917(16) 0.4815(18) 0.2500 0.049(5) Uani 0.33 2 d SP
Dy1 Dy 0.6667 0.3333 0.2500 0.0554(7) Uani 1 6 d S
H1A H 0.380(7) 0.094(7) 0.2500 0.01(2) Uiso 1 2 d S
N1 N 0.8079(6) 0.4747(7) 0.4683(4) 0.066(2) Uani 1 1 d .
O1 O 0.5306(5) 0.2447(5) 0.3377(2) 0.0517(16) Uani 1 1 d .

loop_
_atom_site_aniso_label
_atom_site_aniso_U_11
_atom_site_aniso_U_22
_atom_site_aniso_U_33
_atom_site_aniso_U_23
_atom_site_aniso_U_13
_atom_site_aniso_U_12
C1 0.068(7) 0.087(8) 0.060(6) 0.007(4) 0.004(4) 0.052(6)
C2 0.059(5) 0.063(5) 0.050(4) 0.010(4) 0.008(4) 0.041(4)
C3 0.061(5) 0.071(5) 0.049(5) -0.009(4) -0.002(4) 0.036(5)
C4 0.058(6) 0.113(9) 0.066(6) 0.025(5) 0.018(5) 0.050(6)
C5 0.064(8) 0.064(8) 0.044(6) 0.000 0.000 0.035(7)
C6 0.060(6) 0.112(8) 0.059(6) -0.023(6) -0.021(5) 0.034(6)
C7 0.099(8) 0.152(12) 0.052(6) -0.020(7) -0.035(6) 0.072(9)
C8 0.127(10) 0.113(8) 0.048(6) -0.007(6) -0.020(6) 0.078(8)
C9 0.071(6) 0.069(6) 0.081(8) -0.004(5) -0.008(6) 0.005(5)
C10 0.091(10) 0.062(9) 0.109(12) 0.000 0.000 0.040(8)
C11 0.081(7) 0.129(11) 0.073(6) -0.038(7) -0.029(6) 0.061(7)
Cd1 0.0938(10) 0.0938(10) 0.0774(14) 0.000 0.000 0.0469(5)
O2 0.032(10) 0.050(13) 0.063(14) 0.000 0.000 0.019(10)
Dy1 0.0698(8) 0.0698(8) 0.0266(8) 0.000 0.000 0.0349(4)
N1 0.073(5) 0.090(5) 0.047(4) -0.007(4) -0.010(4) 0.049(4)
O1 0.047(3) 0.061(4) 0.046(4) -0.005(2) 0.000(2) 0.026(3)

loop_
_atom_type_symbol
_atom_type_description
_atom_type_scat_dispersion_real
_atom_type_scat_dispersion_imag
_atom_type_scat_source
C C 0.0033 0.0016 'International Tables Vol C Tables 4.2.6.8 and 6.1.1.4'
H H 0.0000 0.0000 'International Tables Vol C Tables 4.2.6.8 and 6.1.1.4'
N N 0.0061 0.0033 'International Tables Vol C Tables 4.2.6.8 and 6.1.1.4'
O O 0.0106 0.0060 'International Tables Vol C Tables 4.2.6.8 and 6.1.1.4'
Cd Cd -0.8075 1.2024 'International Tables Vol C Tables 4.2.6.8 and 6.1.1.4'
Dy Dy -0.1892 4.4098 'International Tables Vol C Tables 4.2.6.8 and 6.1.1.4'

loop_
_geom_angle_atom_site_label_1
_geom_angle_atom_site_label_2
_geom_angle_atom_site_label_3
_geom_angle
_geom_angle_site_symmetry_1
_geom_angle_site_symmetry_3
C4 C1 C2 122.8(11) . .
C4 C1 C5 119.7(10) . .
C2 C1 C5 117.5(8) . .
O1 C2 C1 125.0(8) . .
O1 C2 C3 116.1(8) . 2_655
C1 C2 C3 118.6(8) . 2_655
N1 C3 C2 120.2(7) . 3_665
N1 C3 C6 122.2(8) . .
C2 C3 C6 117.5(8) 3_665 .
C1 C4 C9 120.8(11) . 2_655
C10 C5 C1 110.6(7) . .
C10 C5 C1 110.6(7) . 10_556
C1 C5 C1 113.6(11) . 10_556
C9 C6 C11 126.3(11) . .
C9 C6 C3 119.4(9) . .
C11 C6 C3 114.2(12) . .
C11 C7 C8 120.8(10) . .
N1 C8 C7 121.8(11) . .
C6 C9 C4 120.7(9) . 3_665
C7 C11 C6 121.1(12) . .
N1 Cd1 N1 102.9(3) 3_665 .
N1 Cd1 N1 102.9(3) 3_665 2_655
N1 Cd1 N1 102.9(3) . 2_655
N1 Cd1 O1 77.6(3) 3_665 2_655
N1 Cd1 O1 100.3(3) . 2_655
N1 Cd1 O1 156.0(3) 2_655 2_655
N1 Cd1 O1 100.3(3) 3_665 .
N1 Cd1 O1 156.0(3) . .
N1 Cd1 O1 77.6(3) 2_655 .
O1 Cd1 O1 78.7(2) 2_655 .
N1 Cd1 O1 156.0(3) 3_665 3_665
N1 Cd1 O1 77.6(3) . 3_665
N1 Cd1 O1 100.3(3) 2_655 3_665
O1 Cd1 O1 78.7(2) 2_655 3_665
O1 Cd1 O1 78.7(2) . 3_665
N1 Cd1 Dy1 115.5(2) 3_665 .
N1 Cd1 Dy1 115.5(2) . .
N1 Cd1 Dy1 115.5(2) 2_655 .
O1 Cd1 Dy1 47.08(14) 2_655 .
O1 Cd1 Dy1 47.08(14) . .
O1 Cd1 Dy1 47.08(14) 3_665 .
O1 Dy1 O1 90.1(3) 2_655 11_656
O1 Dy1 O1 138.63(10) 2_655 10_556
O1 Dy1 O1 75.5(2) 11_656 10_556
O1 Dy1 O1 75.4(2) 2_655 3_665
O1 Dy1 O1 138.63(10) 11_656 3_665
O1 Dy1 O1 138.63(10) 10_556 3_665
O1 Dy1 O1 75.5(2) 2_655 .
O1 Dy1 O1 138.63(10) 11_656 .
O1 Dy1 O1 90.1(3) 10_556 .
O1 Dy1 O1 75.5(2) 3_665 .
O1 Dy1 O1 138.63(10) 2_655 12_666
O1 Dy1 O1 75.5(2) 11_656 12_666
O1 Dy1 O1 75.5(2) 10_556 12_666
O1 Dy1 O1 90.1(3) 3_665 12_666
O1 Dy1 O1 138.63(10) . 12_666
O1 Dy1 O2 69.0(3) 2_655 3_665
O1 Dy1 O2 69.0(3) 11_656 3_665
O1 Dy1 O2 69.6(3) 10_556 3_665
O1 Dy1 O2 134.95(13) 3_665 3_665
O1 Dy1 O2 69.6(3) . 3_665
O1 Dy1 O2 134.95(13) 12_666 3_665
O1 Dy1 O2 69.6(3) 2_655 .
O1 Dy1 O2 69.6(3) 11_656 .
O1 Dy1 O2 134.95(13) 10_556 .
O1 Dy1 O2 69.0(3) 3_665 .
O1 Dy1 O2 134.95(13) . .
O1 Dy1 O2 69.0(3) 12_666 .
O2 Dy1 O2 120.000(1) 3_665 .
O1 Dy1 O2 134.95(13) 2_655 2_655
O1 Dy1 O2 134.95(13) 11_656 2_655
O1 Dy1 O2 69.0(3) 10_556 2_655
O1 Dy1 O2 69.6(3) 3_665 2_655
O1 Dy1 O2 69.0(3) . 2_655
O1 Dy1 O2 69.6(3) 12_666 2_655
O2 Dy1 O2 120.000(4) 3_665 2_655
O2 Dy1 O2 120.000(3) . 2_655
O1 Dy1 Cd1 44.95(13) 2_655 .
O1 Dy1 Cd1 135.05(13) 11_656 .
O1 Dy1 Cd1 135.05(13) 10_556 .
O1 Dy1 Cd1 44.95(13) 3_665 .
O1 Dy1 Cd1 44.95(13) . .
O1 Dy1 Cd1 135.05(13) 12_666 .
O2 Dy1 Cd1 90.000(1) 3_665 .
O2 Dy1 Cd1 90.000(1) . .
O2 Dy1 Cd1 90.0 2_655 .
O1 Dy1 Cd1 135.05(13) 2_655 10_556
O1 Dy1 Cd1 44.95(13) 11_656 10_556
O1 Dy1 Cd1 44.95(13) 10_556 10_556
O1 Dy1 Cd1 135.05(13) 3_665 10_556
O1 Dy1 Cd1 135.05(13) . 10_556
O1 Dy1 Cd1 44.95(13) 12_666 10_556
O2 Dy1 Cd1 90.000(1) 3_665 10_556
O2 Dy1 Cd1 90.000(1) . 10_556
O2 Dy1 Cd1 90.0 2_655 10_556
Cd1 Dy1 Cd1 180.0 . 10_556
C8 N1 C3 119.8(9) . .
C8 N1 Cd1 127.1(8) . .
C3 N1 Cd1 113.1(5) . .
C2 O1 Cd1 112.9(5) . .
C2 O1 Dy1 140.1(5) . .
Cd1 O1 Dy1 88.0(2) . .

loop_
_geom_bond_atom_site_label_1
_geom_bond_atom_site_label_2
_geom_bond_distance
_geom_bond_site_symmetry_2
C1 C4 1.372(14) .
C1 C2 1.382(13) .
C1 C5 1.566(13) .
C2 O1 1.328(10) .
C2 C3 1.438(12) 2_655
C3 N1 1.346(11) .
C3 C2 1.438(12) 3_665
C3 C6 1.503(13) .
C4 C9 1.402(15) 2_655
C5 C10 1.501(19) .
C5 C1 1.566(13) 10_556
C6 C9 1.362(15) .
C6 C11 1.385(14) .
C7 C11 1.378(18) .
C7 C8 1.389(19) .
C8 N1 1.321(12) .
C9 C4 1.402(15) 3_665
Cd1 N1 2.107(8) 3_665
Cd1 N1 2.107(8) .
Cd1 N1 2.107(8) 2_655
Cd1 O1 2.199(5) 2_655
Cd1 O1 2.199(5) .
Cd1 O1 2.199(5) 3_665
Cd1 Dy1 3.110(2) .
O2 Dy1 2.667(19) .
Dy1 O1 2.279(5) 2_655
Dy1 O1 2.279(5) 11_656
Dy1 O1 2.279(5) 10_556
Dy1 O1 2.279(5) 3_665
Dy1 O1 2.279(5) .
Dy1 O1 2.279(5) 12_666
Dy1 O2 2.667(19) 3_665
Dy1 O2 2.667(19) 2_655
Dy1 Cd1 3.110(2) 10_556

loop_
_geom_torsion_atom_site_label_1
_geom_torsion_atom_site_label_2
_geom_torsion_atom_site_label_3
_geom_torsion_atom_site_label_4
_geom_torsion
_geom_torsion_site_symmetry_1
_geom_torsion_site_symmetry_4
C4 C1 C2 O1 -179.5(9) . .
C5 C1 C2 O1 1.3(13) . .
C4 C1 C2 C3 5.7(14) . 2_655
C5 C1 C2 C3 -173.6(8) . 2_655
C2 C1 C4 C9 -3.6(17) . 2_655
C5 C1 C4 C9 175.7(9) . 2_655
C4 C1 C5 C10 -47.2(15) . .
C2 C1 C5 C10 132.0(11) . .
C4 C1 C5 C1 77.9(13) . 10_556
C2 C1 C5 C1 -102.8(11) . 10_556
N1 C3 C6 C9 -177.5(9) . .
C2 C3 C6 C9 0.8(14) 3_665 .
N1 C3 C6 C11 0.2(13) . .
C2 C3 C6 C11 178.5(8) 3_665 .
C11 C7 C8 N1 1.2(18) . .
C11 C6 C9 C4 -176.1(11) . 3_665
C3 C6 C9 C4 1.4(16) . 3_665
C8 C7 C11 C6 -2.5(18) . .
C9 C6 C11 C7 179.3(12) . .
C3 C6 C11 C7 1.7(15) . .
N1 Cd1 Dy1 O1 -39.9(3) 3_665 2_655
N1 Cd1 Dy1 O1 80.1(3) . 2_655
N1 Cd1 Dy1 O1 -159.9(3) 2_655 2_655
O1 Cd1 Dy1 O1 -120.000(2) . 2_655
O1 Cd1 Dy1 O1 120.000(2) 3_665 2_655
N1 Cd1 Dy1 O1 -39.9(3) 3_665 11_656
N1 Cd1 Dy1 O1 80.1(3) . 11_656
N1 Cd1 Dy1 O1 -159.9(3) 2_655 11_656
O1 Cd1 Dy1 O1 0.0 2_655 11_656
O1 Cd1 Dy1 O1 -120.000(1) . 11_656
O1 Cd1 Dy1 O1 120.000(1) 3_665 11_656
N1 Cd1 Dy1 O1 80.1(3) 3_665 10_556
N1 Cd1 Dy1 O1 -159.9(3) . 10_556
N1 Cd1 Dy1 O1 -39.9(3) 2_655 10_556
O1 Cd1 Dy1 O1 120.0 2_655 10_556
O1 Cd1 Dy1 O1 0.0 . 10_556
O1 Cd1 Dy1 O1 -120.0 3_665 10_556
N1 Cd1 Dy1 O1 -159.9(3) 3_665 3_665
N1 Cd1 Dy1 O1 -39.9(3) . 3_665
N1 Cd1 Dy1 O1 80.1(3) 2_655 3_665
O1 Cd1 Dy1 O1 -120.0 2_655 3_665
O1 Cd1 Dy1 O1 120.000(1) . 3_665
N1 Cd1 Dy1 O1 80.1(3) 3_665 .
N1 Cd1 Dy1 O1 -159.9(3) . .
N1 Cd1 Dy1 O1 -39.9(3) 2_655 .
O1 Cd1 Dy1 O1 120.0 2_655 .
O1 Cd1 Dy1 O1 -120.0 3_665 .
N1 Cd1 Dy1 O1 -159.9(3) 3_665 12_666
N1 Cd1 Dy1 O1 -39.9(3) . 12_666
N1 Cd1 Dy1 O1 80.1(3) 2_655 12_666
O1 Cd1 Dy1 O1 -120.0 2_655 12_666
O1 Cd1 Dy1 O1 120.0 . 12_666
O1 Cd1 Dy1 O1 0.0 3_665 12_666
N1 Cd1 Dy1 O2 19.7(5) 3_665 3_665
N1 Cd1 Dy1 O2 139.7(5) . 3_665
N1 Cd1 Dy1 O2 -100.3(5) 2_655 3_665
O1 Cd1 Dy1 O2 59.6(5) 2_655 3_665
O1 Cd1 Dy1 O2 -60.4(5) . 3_665
O1 Cd1 Dy1 O2 179.6(5) 3_665 3_665
N1 Cd1 Dy1 O2 -100.3(5) 3_665 .
N1 Cd1 Dy1 O2 19.7(5) . .
N1 Cd1 Dy1 O2 139.7(5) 2_655 .
O1 Cd1 Dy1 O2 -60.4(5) 2_655 .
O1 Cd1 Dy1 O2 179.6(5) . .
O1 Cd1 Dy1 O2 59.6(5) 3_665 .
N1 Cd1 Dy1 O2 139.7(5) 3_665 2_655
N1 Cd1 Dy1 O2 -100.3(5) . 2_655
N1 Cd1 Dy1 O2 19.7(5) 2_655 2_655
O1 Cd1 Dy1 O2 179.6(5) 2_655 2_655
O1 Cd1 Dy1 O2 59.6(5) . 2_655
O1 Cd1 Dy1 O2 -60.4(5) 3_665 2_655
N1 Cd1 Dy1 Cd1 30(60) 3_665 10_556
N1 Cd1 Dy1 Cd1 150(60) . 10_556
N1 Cd1 Dy1 Cd1 -90(100) 2_655 10_556
O1 Cd1 Dy1 Cd1 70(60) 2_655 10_556
O1 Cd1 Dy1 Cd1 -50(60) . 10_556
O1 Cd1 Dy1 Cd1 -170(100) 3_665 10_556
C7 C8 N1 C3 0.7(15) . .
C7 C8 N1 Cd1 -178.9(8) . .
C2 C3 N1 C8 -179.7(8) 3_665 .
C6 C3 N1 C8 -1.4(13) . .
C2 C3 N1 Cd1 0.0(9) 3_665 .
C6 C3 N1 Cd1 178.2(7) . .
N1 Cd1 N1 C8 -24.3(8) 3_665 .
N1 Cd1 N1 C8 82.4(7) 2_655 .
O1 Cd1 N1 C8 -103.8(8) 2_655 .
O1 Cd1 N1 C8 170.8(7) . .
O1 Cd1 N1 C8 -179.7(8) 3_665 .
Dy1 Cd1 N1 C8 -150.9(7) . .
N1 Cd1 N1 C3 156.1(6) 3_665 .
N1 Cd1 N1 C3 -97.3(7) 2_655 .
O1 Cd1 N1 C3 76.6(6) 2_655 .
O1 Cd1 N1 C3 -8.8(10) . .
O1 Cd1 N1 C3 0.7(5) 3_665 .
Dy1 Cd1 N1 C3 29.4(6) . .
C1 C2 O1 Cd1 -173.3(7) . .
C3 C2 O1 Cd1 1.6(8) 2_655 .
C1 C2 O1 Dy1 70.3(12) . .
C3 C2 O1 Dy1 -114.7(8) 2_655 .
N1 Cd1 O1 C2 99.8(5) 3_665 .
N1 Cd1 O1 C2 -95.1(7) . .
N1 Cd1 O1 C2 -1.3(5) 2_655 .
O1 Cd1 O1 C2 174.8(6) 2_655 .
O1 Cd1 O1 C2 -104.6(6) 3_665 .
Dy1 Cd1 O1 C2 -144.9(6) . .
N1 Cd1 O1 Dy1 -115.3(3) 3_665 .
N1 Cd1 O1 Dy1 49.7(7) . .
N1 Cd1 O1 Dy1 143.6(3) 2_655 .
O1 Cd1 O1 Dy1 -40.29(7) 2_655 .
O1 Cd1 O1 Dy1 40.29(7) 3_665 .
O1 Dy1 O1 C2 163.5(9) 2_655 .
O1 Dy1 O1 C2 -123.5(9) 11_656 .
O1 Dy1 O1 C2 -55.7(9) 10_556 .
O1 Dy1 O1 C2 85.1(9) 3_665 .
O1 Dy1 O1 C2 12.1(9) 12_666 .
O2 Dy1 O1 C2 -123.8(9) 3_665 .
O2 Dy1 O1 C2 123.7(10) . .
O2 Dy1 O1 C2 11.8(9) 2_655 .
Cd1 Dy1 O1 C2 124.3(9) . .
Cd1 Dy1 O1 C2 -55.7(9) 10_556 .
O1 Dy1 O1 Cd1 39.21(6) 2_655 .
O1 Dy1 O1 Cd1 112.22(5) 11_656 .
O1 Dy1 O1 Cd1 180.0 10_556 .
O1 Dy1 O1 Cd1 -39.21(7) 3_665 .
O1 Dy1 O1 Cd1 -112.22(5) 12_666 .
O2 Dy1 O1 Cd1 111.9(4) 3_665 .
O2 Dy1 O1 Cd1 -0.6(7) . .
O2 Dy1 O1 Cd1 -112.6(4) 2_655 .
Cd1 Dy1 O1 Cd1 180.0 10_556 .
